data_2004336
loop_
_publ_author_name
'Glidewell, C.'
'Turner, G. M.'
'Ferguson, G.'

_publ_section_title
;
 Racemic
 <i>cis</i>-Dichlorobis(2,2,6,6-tetramethyl-3,5-heptanedionato)titanium(IV)
;
_journal_issue 1
_journal_name_full 'Acta Crystallographica Section C'
_journal_page_first 11
_journal_page_last 14
_journal_paper_doi 10.1107/S0108270195012224
_journal_volume 52
_journal_year 1996
_chemical_formula_iupac '[Ti (C11 H19 O2)2 Cl2]'
_chemical_formula_moiety 'C22 H38 Cl2 O4 Ti '
_chemical_formula_sum 'C22 H38 Cl2 O4 Ti'
_chemical_formula_weight 485.32
_chemical_name_systematic
;
Racemic cis-dichlorobis(2,2,6,6-tetramethyl-3,5-heptanedionato)titanium(IV)
;
_space_group_IT_number 14
_symmetry_cell_setting monoclinic
_symmetry_space_group_name_Hall '-P 2ybc'
_symmetry_space_group_name_H-M 'P 1 21/c 1'
_cell_angle_alpha 90.00
_cell_angle_beta 113.985(11)
_cell_angle_gamma 90.00
_cell_formula_units_Z 8
_cell_length_a 18.028(2)
_cell_length_b 18.173(3)
_cell_length_c 18.856(3)
_cell_measurement_reflns_used 25
_cell_measurement_temperature 294.0(10)
_cell_measurement_theta_max 12.35
_cell_measurement_theta_min 9.55
_cell_volume 5644.2(15)
_computing_cell_refinement 'Enraf-Nonius SET4 and CELDIM'
_computing_data_collection 'Enraf-Nonius CAD4 (Enraf-Nonius 1992)'
_computing_data_reduction 'DATRD2 in NRCVAX94 (Gabe, Le Page, Charland, Lee & White, 1989)'
_computing_molecular_graphics 'NRCVAX94, PLATON and PLUTON (Spek, 1994b)'
_computing_publication_material 'NRCVAX94, SHELXL93  and WordPerfect'
_computing_structure_refinement 'NRCVAX94 and SHELXL93'
_computing_structure_solution 'Patterson heavy-atom method'
_diffrn_ambient_temperature 294.0(10)
_diffrn_measurement_device 'Enraf-Nonius CAD-4'
_diffrn_measurement_method \q/2\q
_diffrn_radiation_monochromator graphite
_diffrn_radiation_source 'X-ray tube'
_diffrn_radiation_type 'Molybdenum K\a'
_diffrn_radiation_wavelength 0.7107
_diffrn_reflns_av_R_equivalents 0.026
_diffrn_reflns_av_sigmaI/netI 0.1270
_diffrn_reflns_limit_h_max 21
_diffrn_reflns_limit_h_min -23
_diffrn_reflns_limit_k_max 23
_diffrn_reflns_limit_k_min 0
_diffrn_reflns_limit_l_max 24
_diffrn_reflns_limit_l_min 0
_diffrn_reflns_number 12645
_diffrn_reflns_theta_max 26.9
_diffrn_reflns_theta_min 2.2
_diffrn_standards_decay_% 3.8
_diffrn_standards_interval_time 120
_diffrn_standards_number 3
_exptl_absorpt_coefficient_mu 0.513
_exptl_absorpt_correction_T_max 0.8584
_exptl_absorpt_correction_T_min 0.7521
_exptl_absorpt_correction_type 'empirical, three \y scans at 4\% steps (North, Phillips & Mathews, 1968)'
_exptl_crystal_colour orange--red
_exptl_crystal_density_diffrn 1.142
_exptl_crystal_density_meas ?
_exptl_crystal_description 'block cut from a larger crystal'
_exptl_crystal_F_000 2064
_exptl_crystal_size_max 0.42
_exptl_crystal_size_mid 0.38
_exptl_crystal_size_min 0.35
_refine_diff_density_max 0.364
_refine_diff_density_min -0.339
_refine_ls_extinction_coef 0.0010(2)
_refine_ls_extinction_method SHELXL
_refine_ls_goodness_of_fit_all 0.884
_refine_ls_goodness_of_fit_obs 1.376
_refine_ls_hydrogen_treatment 'H atoms riding (SHELXL defaults, C-H 0.93--0.96\%A)'
_refine_ls_matrix_type full
_refine_ls_number_parameters 639
_refine_ls_number_reflns 12271
_refine_ls_number_restraints 234
_refine_ls_restrained_S_all 0.885
_refine_ls_restrained_S_obs 1.352
_refine_ls_R_factor_all 0.2081
_refine_ls_R_factor_obs 0.0650
_refine_ls_shift/esd_max 0.055
_refine_ls_shift/esd_mean 0.005
_refine_ls_structure_factor_coef Fsqd
_refine_ls_weighting_details 'w=1/[\s^2^(Fo^2^)+(0.1090P)^2^] where P=(Fo^2^+2Fc^2^)/3'
_refine_ls_weighting_scheme calc
_refine_ls_wR_factor_all 0.2157
_refine_ls_wR_factor_obs 0.1796
_reflns_number_observed 3897
_reflns_number_total 12271
_reflns_observed_criterion >2\s(I)
_cod_data_source_file ab1297.cif
_cod_data_source_block 9528
_cod_depositor_comments
;
The following automatic conversions were performed:
'_symmetry_cell_setting' value 'Monoclinic' changed to 'monoclinic'
according to '/home/saulius/struct/CIF-dictionaries/cif_core.dic'
dictionary named 'cif_core.dic' version 2.4.1 from 2010-06-29.

Automatic conversion script
Id: cif_fix_enum 1527 2010-12-29 10:47:43Z saulius 

The following automatic conversions were performed:

'_symmetry_cell_setting' value 'Monoclinic' changed to 'monoclinic'
according to /home/saulius/struct/CIF-dictionaries/cif_core.dic
dictionary named 'cif_core.dic' version 2.4.1 from 2010-06-29.

Automatic conversion script
Id: cif_fix_values 1715 2011-07-08 13:25:40Z adriana 

The following automatic conversions were performed:

'_exptl_crystal_density_meas' value 'not measured' was changed to '?'
- the value is perceived as not measured.

Automatic conversion script
Id: cif_fix_values 3008 2015-01-20 13:52:24Z robertas 

The following automatic conversions were performed:

'_refine_ls_weighting_scheme' value 'calc
w=1/[\s^2^(Fo^2^)+(0.1090P)^2^] where P=(Fo^2^+2Fc^2^)/3' was changed
to 'calc'. New tag '_refine_ls_weighting_details' was created. The
value of the new tag was set to 'w=1/[\s^2^(Fo^2^)+(0.1090P)^2^]
where P=(Fo^2^+2Fc^2^)/3'.

Automatic conversion script
Id: cif_fix_values 3143 2015-03-26 13:38:13Z robertas 
;
_cod_original_cell_volume 5644.1(14)
_cod_original_sg_symbol_H-M 'P 21/c'
_cod_database_code 2004336

loop_
_symmetry_equiv_pos_as_xyz
'x, y, z'
'-x, y+1/2, -z+1/2'
'-x, -y, -z'
'x, -y-1/2, z-1/2'

loop_
_atom_site_aniso_label
_atom_site_aniso_U_11
_atom_site_aniso_U_22
_atom_site_aniso_U_33
_atom_site_aniso_U_12
_atom_site_aniso_U_13
_atom_site_aniso_U_23
Ti1 0.0983(6) 0.0577(5) 0.1897(10) 0.0006(5) 0.0935(7) -0.0001(5)
Cl11 0.204(2) 0.0994(11) 0.296(2) 0.0450(12) 0.169(2) 0.0791(13)
Cl12 0.1004(10) 0.1336(13) 0.291(2) -0.0321(10) 0.1067(13) -0.0575(14)
O12 0.100(2) 0.070(2) 0.116(2) -0.005(2) 0.067(2) -0.014(2)
O14 0.106(2) 0.067(2) 0.142(3) 0.016(2) 0.085(2) 0.015(2)
O22 0.098(2) 0.078(2) 0.120(2) -0.003(2) 0.064(2) -0.008(2)
O24 0.078(2) 0.058(2) 0.191(3) -0.006(2) 0.077(2) -0.028(2)
C11 0.093(3) 0.095(3) 0.072(3) 0.013(3) 0.035(3) 0.003(3)
C12 0.053(2) 0.067(3) 0.074(3) -0.005(2) 0.020(2) -0.013(2)
C13 0.095(3) 0.060(2) 0.098(3) 0.003(2) 0.055(3) -0.001(2)
C14 0.055(2) 0.063(3) 0.091(3) -0.007(2) 0.031(2) -0.007(2)
C15 0.083(3) 0.070(3) 0.093(3) -0.004(2) 0.052(3) -0.011(2)
C111 0.204(12) 0.156(9) 0.124(8) 0.021(9) 0.095(8) 0.004(7)
C112 0.201(10) 0.208(12) 0.164(9) -0.115(10) 0.113(8) -0.003(8)
C113 0.171(10) 0.329(18) 0.129(9) 0.146(12) 0.080(8) 0.122(10)
C114 0.130(14) 0.125(15) 0.166(16) 0.033(12) 0.103(13) 0.032(13)
C115 0.095(12) 0.150(14) 0.109(12) -0.008(11) 0.066(10) 0.038(11)
C116 0.23(3) 0.22(3) 0.068(11) -0.09(2) -0.030(16) -0.030(15)
C151 0.175(5) 0.101(4) 0.179(5) -0.021(4) 0.135(4) -0.013(4)
C152 0.098(4) 0.107(4) 0.149(5) 0.025(3) 0.071(3) -0.003(3)
C153 0.118(4) 0.134(4) 0.091(4) -0.015(4) 0.036(3) -0.019(3)
C21 0.091(4) 0.116(4) 0.091(4) -0.012(3) 0.030(3) -0.021(3)
C22 0.084(3) 0.062(3) 0.088(3) 0.007(3) 0.033(3) 0.009(2)
C23 0.075(3) 0.075(3) 0.117(4) -0.012(2) 0.048(3) -0.019(3)
C24 0.084(3) 0.047(2) 0.129(4) 0.007(2) 0.059(3) -0.004(3)
C25 0.090(3) 0.075(3) 0.156(5) -0.010(3) 0.058(4) -0.043(3)
C211 0.119(5) 0.249(8) 0.334(10) -0.047(6) 0.088(6) -0.219(8)
C212 0.134(5) 0.151(6) 0.191(7) -0.058(5) 0.050(5) -0.059(5)
C213 0.259(10) 0.228(8) 0.138(6) -0.035(8) -0.071(7) 0.065(7)
C251 0.128(11) 0.099(9) 0.206(14) -0.010(8) 0.069(10) -0.096(9)
C252 0.061(9) 0.229(18) 0.49(3) 0.015(10) 0.030(13) -0.253(19)
C253 0.68(4) 0.115(11) 0.235(19) -0.04(2) 0.33(2) -0.047(13)
C254 0.221(15) 0.066(7) 0.50(3) 0.028(9) 0.266(17) -0.019(12)
C255 0.126(9) 0.155(11) 0.140(9) -0.041(8) 0.100(8) -0.080(9)
C256 0.101(9) 0.242(19) 0.168(14) 0.031(11) -0.002(9) -0.116(14)
Ti2 0.0595(4) 0.0642(5) 0.0739(5) 0.0099(4) 0.0223(4) 0.0061(4)
Cl21 0.0767(7) 0.1150(9) 0.0901(8) 0.0041(7) 0.0409(7) 0.0042(7)
Cl22 0.1141(10) 0.0754(7) 0.0932(8) 0.0098(7) 0.0274(8) -0.0168(7)
O32 0.071(2) 0.104(2) 0.076(2) 0.015(2) 0.031(2) 0.026(2)
O34 0.062(2) 0.081(2) 0.079(2) 0.020(2) 0.0304(15) 0.018(2)
O42 0.065(2) 0.071(2) 0.076(2) 0.004(2) 0.008(2) 0.0013(15)
O44 0.065(2) 0.061(2) 0.070(2) 0.0087(14) 0.0085(14) 0.0018(14)
C31 0.096(4) 0.156(5) 0.101(4) 0.000(4) 0.055(3) 0.025(4)
C32 0.088(3) 0.092(3) 0.062(3) 0.000(3) 0.030(3) 0.007(2)
C33 0.069(3) 0.132(4) 0.077(3) 0.020(3) 0.043(2) 0.025(3)
C34 0.062(3) 0.072(3) 0.076(3) 0.005(2) 0.031(2) -0.007(2)
C35 0.048(2) 0.090(3) 0.081(3) 0.012(2) 0.022(2) 0.013(3)
C311 0.215(8) 0.395(13) 0.214(7) 0.130(8) 0.149(6) 0.219(8)
C312 0.443(14) 0.195(7) 0.157(6) -0.016(9) 0.209(8) -0.031(6)
C313 0.192(7) 0.192(7) 0.137(5) -0.019(6) 0.083(5) 0.058(5)
C351 0.100(4) 0.117(4) 0.181(6) 0.007(4) 0.003(4) 0.068(4)
C352 0.160(6) 0.143(5) 0.107(4) -0.005(5) -0.018(4) 0.002(4)
C353 0.162(6) 0.386(12) 0.166(6) 0.179(7) 0.110(5) 0.140(7)
C41 0.083(3) 0.081(3) 0.096(4) -0.008(3) 0.021(3) -0.027(3)
C42 0.066(3) 0.068(3) 0.075(3) 0.001(2) 0.027(2) -0.005(2)
C43 0.086(3) 0.056(2) 0.099(3) 0.001(2) 0.020(3) 0.007(2)
C44 0.069(3) 0.066(3) 0.073(3) 0.013(2) 0.025(2) 0.008(2)
C45 0.084(3) 0.080(3) 0.079(3) 0.027(3) 0.010(3) 0.014(3)
C411 0.29(2) 0.134(11) 0.122(9) -0.091(12) -0.102(13) 0.014(8)
C412 0.138(9) 0.142(9) 0.089(7) -0.041(7) 0.038(6) -0.047(7)
C413 0.129(9) 0.244(17) 0.193(13) -0.098(11) 0.100(9) -0.090(12)
C414 0.121(14) 0.45(4) 0.104(14) -0.066(19) 0.041(11) -0.140(19)
C415 0.21(2) 0.113(12) 0.24(2) -0.116(15) -0.042(18) 0.051(14)
C416 0.089(10) 0.120(13) 0.185(18) -0.019(10) 0.020(12) -0.036(12)
C451 0.143(13) 0.168(13) 0.075(8) 0.056(11) 0.006(9) 0.004(8)
C452 0.237(19) 0.179(16) 0.109(12) -0.040(15) -0.024(13) 0.099(11)
C453 0.097(9) 0.146(14) 0.183(13) 0.070(10) 0.039(9) 0.026(11)
C454 0.122(11) 0.41(3) 0.076(8) 0.019(15) 0.038(8) 0.069(13)
C455 0.215(16) 0.071(9) 0.254(17) 0.073(10) -0.105(15) -0.003(9)
C456 0.080(7) 0.133(10) 0.153(12) 0.038(7) 0.006(7) 0.060(9)

loop_
_atom_site_label
_atom_site_occupancy
_atom_site_fract_x
_atom_site_fract_y
_atom_site_fract_z
_atom_site_U_iso_or_equiv
_atom_site_thermal_displace_type
_atom_site_calc_flag
_atom_site_refinement_flags
_atom_site_disorder_group
_atom_site_type_symbol
Ti1 1 .70829(6) .23618(4) .21146(7) .1039(3) Uani d . . Ti
Cl11 1 .69020(12) .31363(9) .11212(14) .1778(8) Uani d . . Cl
Cl12 1 .82840(9) .28350(10) .29605(14) .1663(8) Uani d . . Cl
O12 1 .7154(2) .1577(2) .2893(2) .0880(9) Uani d . . O
O14 1 .7540(2) .1604(2) .1710(2) .0935(9) Uani d . . O
O22 1 .6010(2) .1888(2) .1506(2) .0921(9) Uani d . . O
O24 1 .6474(2) .28901(15) .2573(2) .1020(11) Uani d . . O
C11 1 .72390(7) .04844(7) .36041(9) .0861(14) Uani d D . C
C12 1 .73359(11) .08978(10) .29458(9) .0664(11) Uani d D . C
C13 1 .7585(3) .0564(2) .2428(2) .0789(13) Uani d . . C
C14 1 .77063(12) .09180(13) .18443(12) .0694(11) Uani d D . C
C15 1 .79779(9) .05426(9) .12699(11) .0765(12) Uani d D . C
C111 .655(8) .7073(2) .10177(12) .41309(12) .152(4) Uani d PDU 1 C
C112 .655(8) .65428(11) -.00469(12) .3279(2) .178(6) Uani d PDU 1 C
C113 .655(8) .80023(11) .00649(14) .40642(15) .204(7) Uani d PDU 1 C
C114 .345(8) .64121(10) .0629(2) .3589(2) .126(7) Uani d PDU 2 C
C115 .345(8) .7335(3) -.03275(8) .3518(2) .110(6) Uani d PDU 2 C
C116 .345(8) .7873(2) .0736(2) .43699(9) .204(14) Uani d PDU 2 C
C151 1 .83694(15) .10937(13) .0937(2) .131(2) Uani d D . C
C152 1 .85788(14) -.00552(12) .1670(2) .111(2) Uani d D . C
C153 1 .72570(13) .0209(2) .06215(13) .116(2) Uani d D . C
C21 1 .46672(11) .14217(11) .10032(12) .101(2) Uani d D . C
C22 1 .53453(13) .18867(12) .15805(13) .0788(13) Uani d D . C
C23 1 .5215(3) .2329(2) .2131(3) .0861(14) Uani d . . C
C24 1 .57619(11) .28158(9) .25874(10) .0817(13) Uani d D . C
C25 1 .56403(7) .33067(8) .31845(9) .105(2) Uani d D . C
C211 1 .50200(14) .08048(15) .0710(2) .235(5) Uani d D . C
C212 1 .4155(2) .1104(2) .1389(2) .164(3) Uani d D . C
C213 1 .4140(2) .1890(2) .0330(2) .258(6) Uani d D . C
C251 .478(9) .62576(11) .39151(11) .3422(2) .144(6) Uani d PDU 1 C
C252 .478(9) .48042(9) .3637(2) .2844(2) .287(14) Uani d PDU 1 C
C253 .478(9) .5735(2) .2863(2) .38884(12) .295(13) Uani d PDU 1 C
C254 .522(9) .5715(2) .41006(8) .3001(2) .225(9) Uani d PDU 2 C
C255 .522(9) .48132(11) .3179(2) .3175(2) .126(5) Uani d PDU 2 C
C256 .522(9) .6273(2) .3136(2) .39807(9) .189(9) Uani d PDU 2 C
Ti2 1 .22633(4) .24698(4) .24515(4) .0674(2) Uani d . . Ti
Cl21 1 .27434(7) .27371(7) .15421(7) .0917(4) Uani d . . Cl
Cl22 1 .28785(8) .34292(6) .32400(7) .0990(4) Uani d . . Cl
O32 1 .1742(2) .2173(2) .3159(2) .0834(9) Uani d . . O
O34 1 .1238(2) .29478(15) .18979(15) .0736(8) Uani d . . O
O42 1 .1739(2) .15695(15) .1859(2) .0778(9) Uani d . . O
O44 1 .3094(2) .17833(14) .30597(14) .0716(8) Uani d . . O
C31 1 .09094(10) .19798(10) .38403(13) .113(2) Uani d D . C
C32 1 .10532(14) .22532(15) .31443(11) .0809(13) Uani d D . C
C33 1 .0440(3) .2635(3) .2557(2) .0881(15) Uani d . . C
C34 1 .05444(13) .29848(12) .19616(12) .0694(11) Uani d D . C
C35 1 -.01137(10) .33733(10) .12851(12) .0747(12) Uani d D . C
C311 1 .16057(13) .15035(15) .4342(2) .255(5) Uani d D . C
C312 1 .0839(2) .26235(14) .4309(2) .237(4) Uani d D . C
C313 1 .01385(12) .1539(2) .3570(2) .168(3) Uani d D . C
C351 1 .02368(14) .40281(12) .1043(2) .150(3) Uani d D . C
C352 1 -.0469(2) .28552(14) .06080(13) .160(3) Uani d D . C
C353 1 -.07778(15) .3628(2) .1515(2) .224(4) Uani d D . C
C41 1 .13116(7) .03741(8) .13993(9) .0913(15) Uani d D . C
C42 1 .18949(10) .08943(9) .19981(10) .0701(11) Uani d D . C
C43 1 .2536(3) .0641(2) .2630(3) .0857(14) Uani d . . C
C44 1 .31203(9) .10829(11) .31456(9) .0705(12) Uani d D . C
C45 1 .38532(8) .08077(7) .38435(10) .0887(15) Uani d D . C
C411 .586(10) .0843(2) .07823(12) .06583(10) .244(11) Uani d PDU 1 C
C412 .586(10) .17767(12) -.02414(12) .1236(2) .126(4) Uani d PDU 1 C
C413 .586(10) .07264(13) .0054(2) .1700(2) .178(7) Uani d PDU 1 C
C414 .414(10) .16139(14) .0209(2) .07821(13) .226(13) Uani d PDU 2 C
C415 .414(10) .1245(2) -.03327(11) .1783(2) .233(15) Uani d PDU 2 C
C416 .414(10) .04855(9) .0722(2) .1028(2) .143(8) Uani d PDU 2 C
C451 .471(10) .4069(2) .13504(11) .44983(11) .141(7) Uani d PDU 1 C
C452 .471(10) .3663(2) .00782(10) .4105(2) .206(11) Uani d PDU 1 C
C453 .471(10) .45652(10) .0719(2) .3630(2) .148(6) Uani d PDU 1 C
C454 .529(10) .36830(15) .0846(2) .45592(10) .202(10) Uani d PDU 2 C
C455 .529(10) .4033(2) .00240(10) .3714(2) .245(12) Uani d PDU 2 C
C456 .529(10) .45808(11) .1275(2) .3960(2) .135(6) Uani d PDU 2 C
H13 1 .7678 .0060 .2478 .095 Uiso calc R . H
H11A .655(8) .6586 .12874 .38399 .228 Uiso calc PR 1 H
H11B .655(8) .7521 .13538 .43472 .228 Uiso calc PR 1 H
H11C .655(8) .7008 .07527 .45422 .228 Uiso calc PR 1 H
H11D .655(8) .66450 -0.03894 .2942 .268 Uiso calc PR 1 H
H11E .655(8) .60513 .02188 .2991 .268 Uiso calc PR 1 H
H11F .655(8) .64871 -0.03095 .3697 .268 Uiso calc PR 1 H
H11G .655(8) .81113 -0.02769 .37303 .305 Uiso calc PR 1 H
H11H .655(8) .79353 -0.01988 .44755 .305 Uiso calc PR 1 H
H11I .655(8) .84480 .04023 .42809 .305 Uiso calc PR 1 H
H15A 1 .79884 .14772 .0680 .196 Uiso calc R . H
H15B 1 .85336 .08538 .0570 .196 Uiso calc R . H
H15C 1 .88366 .13021 .1347 .196 Uiso calc R . H
H15D 1 .83322 -0.04094 .1884 .167 Uiso calc R . H
H15E 1 .90457 .01551 .2079 .167 Uiso calc R . H
H15F 1 .87424 -0.02930 .1302 .167 Uiso calc R . H
H15G 1 .70039 -0.0144 .08308 .174 Uiso calc R . H
H15H 1 .74321 -0.0031 .02627 .174 Uiso calc R . H
H15I 1 .68745 .0589 .03568 .174 Uiso calc R . H
H23 1 .4725 .2282 .2182 .103 Uiso calc R . H
H21A 1 .53571 .05040 .1138 .352 Uiso calc R . H
H21B 1 .53398 .10046 .0454 .352 Uiso calc R . H
H21C 1 .45886 .05115 .0349 .352 Uiso calc R . H
H21D 1 .3928 .1496 .1578 .246 Uiso calc R . H
H21E 1 .4486 .0797 .1814 .246 Uiso calc R . H
H21F 1 .3725 .0815 .1019 .246 Uiso calc R . H
H21G 1 .3913 .2285 .0514 .386 Uiso calc R . H
H21H 1 .3710 .1595 -0.0030 .386 Uiso calc R . H
H21I 1 .4461 .2088 .0075 .386 Uiso calc R . H
H25A .478(9) .61991 .42014 .2975 .216 Uiso calc PR 1 H
H25B .478(9) .67933 .37079 .3648 .216 Uiso calc PR 1 H
H25C .478(9) .61748 .42249 .3796 .216 Uiso calc PR 1 H
H25D .478(9) .44065 .3251 .2692 .430 Uiso calc PR 1 H
H25E .478(9) .47422 .3928 .2399 .430 Uiso calc PR 1 H
H25F .478(9) .47297 .3943 .3225 .430 Uiso calc PR 1 H
H25G .478(9) .5343 .2472 .37398 .442 Uiso calc PR 1 H
H25H .478(9) .5652 .3174 .42606 .442 Uiso calc PR 1 H
H25I .478(9) .6272 .2658 .41144 .442 Uiso calc PR 1 H
H33 1 -0.0070 .2654 .2570 .106 Uiso calc R . H
H31A 1 .21002 .17825 .4517 .382 Uiso calc R . H
H31B 1 .16485 .10868 .4048 .382 Uiso calc R . H
H31C 1 .15136 .13365 .4783 .382 Uiso calc R . H
H31D 1 .0394 .29301 .3991 .355 Uiso calc R . H
H31E 1 .1333 .29032 .4490 .355 Uiso calc R . H
H31F 1 .0744 .24483 .4745 .355 Uiso calc R . H
H31G 1 -0.03089 .1841 .3249 .252 Uiso calc R . H
H31H 1 .00485 .1373 .4012 .252 Uiso calc R . H
H31I 1 .01834 .1122 .3278 .252 Uiso calc R . H
H35A 1 .06617 .38689 .0895 .226 Uiso calc R . H
H35B 1 .04540 .43672 .1468 .226 Uiso calc R . H
H35C 1 -0.01816 .42664 .0610 .226 Uiso calc R . H
H35D 1 -0.0048 .26894 .04571 .240 Uiso calc R . H
H35E 1 -0.0880 .31056 .01802 .240 Uiso calc R . H
H35F 1 -0.0704 .24398 .07544 .240 Uiso calc R . H
H35G 1 -0.10045 .3213 .1671 .336 Uiso calc R . H
H35H 1 -0.11944 .3867 .1081 .336 Uiso calc R . H
H35I 1 -0.05588 .3968 .1939 .336 Uiso calc R . H
H43 1 .2580 .0136 .2716 .103 Uiso calc R . H
H41A .586(10) .1214 .09880 .04633 .365 Uiso calc PR 1 H
H41B .586(10) .0537 .11705 .07566 .365 Uiso calc PR 1 H
H41C .586(10) .0480 .04492 .02815 .365 Uiso calc PR 1 H
H41D .586(10) .20776 -0.05047 .1708 .188 Uiso calc PR 1 H
H41E .586(10) .21450 -0.00420 .1035 .188 Uiso calc PR 1 H
H41F .586(10) .14046 -0.05707 .0862 .188 Uiso calc PR 1 H
H41G .586(10) .10222 -0.0208 .2174 .266 Uiso calc PR 1 H
H41H .586(10) .03636 -0.0278 .1321 .266 Uiso calc PR 1 H
H41I .586(10) .04197 .0443 .1797 .266 Uiso calc PR 1 H
H45A .471(10) .4191 .18181 .43344 .212 Uiso calc PR 1 H
H45B .471(10) .4535 .11764 .49355 .212 Uiso calc PR 1 H
H45C .471(10) .3619 .14033 .46434 .212 Uiso calc PR 1 H
H45D .471(10) .3208 .01315 .4242 .309 Uiso calc PR 1 H
H45E .471(10) .4126 -0.00899 .4548 .309 Uiso calc PR 1 H
H45F .471(10) .3534 -0.02732 .3692 .309 Uiso calc PR 1 H
H45G .471(10) .46895 .1185 .3462 .222 Uiso calc PR 1 H
H45H .471(10) .44341 .0367 .3217 .222 Uiso calc PR 1 H
H45I .471(10) .50270 .0550 .4073 .222 Uiso calc PR 1 H
H11J .345(8) .63472 .1148 .3643 .190 Uiso calc PR 2 H
H11K .345(8) .63565 .0371 .4008 .190 Uiso calc PR 2 H
H11L .345(8) .60041 .0462 .3104 .190 Uiso calc PR 2 H
H11M .345(8) .7862 -0.04237 .3528 .165 Uiso calc PR 2 H
H11N .345(8) .6925 -0.04935 .3034 .165 Uiso calc PR 2 H
H11O .345(8) .7278 -0.05844 .3938 .165 Uiso calc PR 2 H
H11P .345(8) .7815 .1255 .44284 .305 Uiso calc PR 2 H
H11Q .345(8) .8403 .0637 .43872 .305 Uiso calc PR 2 H
H11R .345(8) .7805 .0476 .47834 .305 Uiso calc PR 2 H
H25J .522(9) .6243 .41854 .3007 .338 Uiso calc PR 2 H
H25K .522(9) .5644 .44075 .3383 .338 Uiso calc PR 2 H
H25L .522(9) .5307 .42162 .2497 .338 Uiso calc PR 2 H
H25M .522(9) .47621 .2672 .3292 .189 Uiso calc PR 2 H
H25N .522(9) .44061 .3295 .2670 .189 Uiso calc PR 2 H
H25O .522(9) .47427 .3487 .3556 .189 Uiso calc PR 2 H
H25P .522(9) .6803 .3217 .39911 .283 Uiso calc PR 2 H
H25Q .522(9) .6223 .2631 .41050 .283 Uiso calc PR 2 H
H25R .522(9) .6196 .3450 .43547 .283 Uiso calc PR 2 H
H41J .414(10) .16576 .0659 .05348 .338 Uiso calc PR 2 H
H41K .414(10) .12399 -0.0116 .04031 .338 Uiso calc PR 2 H
H41L .414(10) .21372 -0.0022 .10139 .338 Uiso calc PR 2 H
H41M .414(10) .1052 -0.02308 .2178 .349 Uiso calc PR 2 H
H41N .414(10) .1769 -0.05626 .2013 .349 Uiso calc PR 2 H
H41O .414(10) .0872 -0.06565 .1402 .349 Uiso calc PR 2 H
H41P .414(10) .05234 .1174 .0782 .214 Uiso calc PR 2 H
H41Q .414(10) .02842 .0821 .1418 .214 Uiso calc PR 2 H
H41R .414(10) .01214 .0392 .0647 .214 Uiso calc PR 2 H
H45J .529(10) .32182 .0548 .44879 .303 Uiso calc PR 2 H
H45K .529(10) .35767 .1347 .46504 .303 Uiso calc PR 2 H
H45L .529(10) .41454 .0668 .49968 .303 Uiso calc PR 2 H
H45M .529(10) .3569 -0.02776 .3638 .367 Uiso calc PR 2 H
H45N .529(10) .4492 -0.01482 .4158 .367 Uiso calc PR 2 H
H45O .529(10) .4151 -0.00031 .3262 .367 Uiso calc PR 2 H
H45P .529(10) .46926 .1253 .3504 .203 Uiso calc PR 2 H
H45Q .529(10) .50418 .1096 .4399 .203 Uiso calc PR 2 H
H45R .529(10) .44732 .1775 .4052 .203 Uiso calc PR 2 H

loop_
_atom_type_symbol
_atom_type_description
_atom_type_scat_dispersion_real
_atom_type_scat_dispersion_imag
_atom_type_scat_source
C C 0.0033 0.0016 'International Tables Vol C Tables 4.2.6.8 and 6.1.1.4'
H H 0.0000 0.0000 'International Tables Vol C Tables 4.2.6.8 and 6.1.1.4'
Cl Cl 0.1484 0.1585 'International Tables Vol C Tables 4.2.6.8 and 6.1.1.4'
O O 0.0106 0.0060 'International Tables Vol C Tables 4.2.6.8 and 6.1.1.4'
Ti Ti 0.2776 0.4457 'International Tables Vol C Tables 4.2.6.8 and 6.1.1.4'

loop_
_geom_angle_atom_site_label_1
_geom_angle_atom_site_label_2
_geom_angle_atom_site_label_3
_geom_angle
_geom_angle_publ_flag
Cl11 Ti1 Cl12 96.97(9) yes
Cl11 Ti1 O12 172.46(11) yes
Cl11 Ti1 O14 93.32(11) yes
Cl11 Ti1 O22 90.74(11) yes
Cl11 Ti1 O24 98.43(12) yes
Cl12 Ti1 O12 89.80(11) yes
Cl12 Ti1 O14 96.32(11) yes
Cl12 Ti1 O22 171.72(12) yes
Cl12 Ti1 O24 92.94(11) yes
O12 Ti1 O14 82.60(12) yes
O12 Ti1 O22 82.69(13) yes
O12 Ti1 O24 84.48(13) yes
O14 Ti1 O22 86.21(13) yes
O14 Ti1 O24 164.05(13) yes
O22 Ti1 O24 82.90(13) yes
Ti1 O12 C12 133.1(2) no
Ti1 O14 C14 136.3(2) ?
Ti1 O22 C22 132.7(2) ?
Ti1 O24 C24 135.3(2) ?
C12 C11 C111 109.9 ?
C12 C11 C112 109.8 ?
C12 C11 C113 109.9 ?
C12 C11 C114 109.9 ?
C12 C11 C115 109.9 ?
C12 C11 C116 109.8 ?
C111 C11 C112 109.1 ?
C111 C11 C113 109.1 ?
C113 C11 C112 109.1 ?
C114 C11 C115 109.1 ?
C114 C11 C116 109.1 ?
C115 C11 C116 109.1 ?
O12 C12 C11 115.6(2) ?
O12 C12 C13 121.6(3) ?
C11 C12 C13 122.9(2) ?
C12 C13 C14 124.9(3) ?
O14 C14 C13 121.0(3) ?
O14 C14 C15 114.3(2) ?
C13 C14 C15 124.5(2) ?
C151 C15 C152 109.1 ?
C151 C15 C153 109.1 ?
C152 C15 C153 109.0 ?
C14 C15 C151 109.9 ?
C14 C15 C152 110.0 ?
C14 C15 C153 109.8 ?
C22 C21 C211 109.9 ?
C22 C21 C212 109.9 ?
C22 C21 C213 109.8 ?
C211 C21 C212 109.1 ?
C211 C21 C213 109.2 ?
C212 C21 C213 109.0 ?
O22 C22 C21 116.4(2) ?
O22 C22 C23 122.2(3) ?
C21 C22 C23 121.3(2) ?
C22 C23 C24 123.3(4) ?
O24 C24 C23 121.9(3) ?
O24 C24 C25 113.2(2) ?
C23 C24 C25 124.8(2) ?
C24 C25 C251 109.9 ?
C24 C25 C252 109.9 ?
C24 C25 C253 109.9 ?
C24 C25 C254 109.9 ?
C24 C25 C255 110.0 ?
C24 C25 C256 109.8 no
C251 C25 C252 109.1 ?
C251 C25 C253 109.1 ?
C252 C25 C253 109.1 ?
C254 C25 C255 109.1 ?
C254 C25 C256 109.0 ?
C255 C25 C256 109.1 ?
Cl21 Ti2 Cl22 95.50(6) yes
Cl21 Ti2 O32 173.60(10) yes
Cl21 Ti2 O34 94.07(9) yes
Cl21 Ti2 O42 89.50(10) yes
Cl21 Ti2 O44 98.39(10) yes
Cl22 Ti2 O32 90.42(10) yes
Cl22 Ti2 O34 96.59(9) yes
Cl22 Ti2 O42 174.05(9) yes
Cl22 Ti2 O44 93.04(9) yes
O32 Ti2 O34 82.82(11) yes
O32 Ti2 O42 84.72(12) yes
O32 Ti2 O44 83.68(12) yes
O34 Ti2 O42 86.23(11) yes
O34 Ti2 O44 163.44(12) yes
O42 Ti2 O44 83.03(11) yes
Ti2 O32 C32 133.9(2) no
Ti2 O34 C34 136.0(2) ?
Ti2 O42 C42 131.9(2) ?
Ti2 O44 C44 134.3(2) ?
C32 C31 C311 109.9 ?
C32 C31 C312 109.8 ?
C32 C31 C313 109.9 ?
C311 C31 C313 109.1 ?
C311 C31 C312 109.1 ?
C312 C31 C313 109.1 ?
O32 C32 C31 117.5(2) ?
O32 C32 C33 122.8(3) ?
C31 C32 C33 119.4(2) ?
C32 C33 C34 123.7(4) ?
O34 C34 C33 120.6(3) ?
O34 C34 C35 113.4(2) ?
C33 C34 C35 125.7(2) ?
C34 C35 C351 110.0 ?
C34 C35 C352 109.9 ?
C34 C35 C353 110.1 ?
C351 C35 C352 108.9 ?
C351 C35 C353 109.0 ?
C352 C35 C353 108.9 ?
C42 C41 C411 109.9 ?
C42 C41 C412 109.9 ?
C42 C41 C413 109.9 ?
C42 C41 C414 109.9 ?
C42 C41 C415 109.9 ?
C42 C41 C416 109.9 ?
C411 C41 C412 109.0 ?
C411 C41 C413 109.1 ?
C412 C41 C413 109.0 ?
C414 C41 C415 109.1 ?
C414 C41 C416 109.0 ?
C415 C41 C416 109.0 ?
O42 C42 C41 115.0(2) ?
O42 C42 C43 123.3(2) ?
C41 C42 C43 121.7(2) ?
C42 C43 C44 124.1(3) ?
O44 C44 C43 121.0(2) ?
O44 C44 C45 114.2(2) ?
C43 C44 C45 124.7(2) ?
C44 C45 C451 109.8 ?
C44 C45 C452 109.9 ?
C44 C45 C453 109.8 ?
C44 C45 C454 109.8 ?
C44 C45 C455 109.9 ?
C44 C45 C456 109.9 ?
C451 C45 C452 109.1 ?
C451 C45 C453 109.1 ?
C452 C45 C453 109.1 ?
C454 C45 C455 109.1 ?
C454 C45 C456 109.1 ?
C455 C45 C456 109.1 ?

loop_
_geom_bond_atom_site_label_1
_geom_bond_atom_site_label_2
_geom_bond_distance
_geom_bond_publ_flag
Ti1 Cl11 2.258(2) yes
Ti1 Cl12 2.273(2) yes
Ti1 O12 2.014(3) yes
Ti1 O14 1.916(3) yes
Ti1 O22 1.998(3) yes
Ti1 O24 1.910(3) yes
O12 C12 1.270(3) yes
O14 C14 1.283(3) yes
O22 C22 1.262(4) yes
O24 C24 1.301(3) yes
C11 C111 1.502 no
C11 C112 1.502 no
C11 C113 1.502 no
C11 C114 1.502 no
C11 C115 1.502 no
C11 C116 1.502 no
C11 C12 1.521(2) yes
C12 C13 1.370(5) yes
C13 C14 1.367(5) yes
C14 C15 1.520(2) yes
C15 C151 1.502 no
C15 C152 1.502 no
C15 C153 1.503 no
C21 C211 1.501 no
C21 C212 1.503 no
C21 C213 1.502 no
C21 C22 1.520(2) yes
C22 C23 1.406(5) yes
C23 C24 1.344(5) yes
C24 C25 1.521(2) yes
C25 C251 1.502 no
C25 C252 1.502 no
C25 C253 1.502 no
C25 C254 1.502 no
C25 C255 1.502 no
C25 C256 1.503 no
Ti2 Cl21 2.2654(15) yes
Ti2 Cl22 2.2671(14) yes
Ti2 O32 1.994(3) yes
Ti2 O34 1.922(3) yes
Ti2 O42 1.990(3) yes
Ti2 O44 1.928(3) yes
O32 C32 1.239(4) yes
O34 C34 1.305(3) yes
O42 C42 1.262(3) yes
O44 C44 1.282(3) yes
C31 C311 1.502 no
C31 C312 1.502 no
C31 C313 1.502 no
C31 C32 1.521(2) yes
C32 C33 1.392(5) yes
C33 C34 1.368(5) yes
C34 C35 1.518(2) yes
C35 C351 1.503 no
C35 C352 1.504 no
C35 C353 1.502 no
C41 C411 1.502 no
C41 C412 1.503 no
C41 C413 1.503 no
C41 C414 1.502 no
C41 C415 1.502 no
C41 C416 1.503 no
C41 C42 1.520(2) yes
C42 C43 1.359(4) yes
C43 C44 1.366(4) yes
C44 C45 1.521(2) yes
C45 C451 1.503 no
C45 C452 1.502 no
C45 C453 1.502 no
C45 C454 1.502 no
C45 C455 1.503 no
C45 C456 1.502 no

loop_
_geom_torsion_atom_site_label_1
_geom_torsion_atom_site_label_2
_geom_torsion_atom_site_label_3
_geom_torsion_atom_site_label_4
_geom_torsion
O24 Ti1 O12 C12 163.3(3)
O14 Ti1 O12 C12 -7.3(3)
O22 Ti1 O12 C12 79.8(3)
Cl11 Ti1 O12 C12 50.3(10)
Cl12 Ti1 O12 C12 -103.7(3)
O24 Ti1 O14 C14 -29.2(8)
O22 Ti1 O14 C14 -76.2(4)
O12 Ti1 O14 C14 6.9(3)
Cl11 Ti1 O14 C14 -166.7(3)
Cl12 Ti1 O14 C14 95.9(3)
O24 Ti1 O22 C22 -12.4(3)
O14 Ti1 O22 C22 156.0(3)
O12 Ti1 O22 C22 73.0(3)
Cl11 Ti1 O22 C22 -110.8(3)
Cl12 Ti1 O22 C22 47.8(9)
O14 Ti1 O24 C24 -33.2(8)
O22 Ti1 O24 C24 14.1(4)
O12 Ti1 O24 C24 -69.2(4)
Cl11 Ti1 O24 C24 103.8(4)
Cl12 Ti1 O24 C24 -158.7(4)
Ti1 O12 C12 C13 3.9(4)
Ti1 O12 C12 C11 -174.7(2)
C111 C11 C12 O12 -9.3(2)
C115 C11 C12 O12 170.4(2)
C114 C11 C12 O12 50.3(2)
C113 C11 C12 O12 -129.4(2)
C112 C11 C12 O12 110.7(2)
C116 C11 C12 O12 -69.6(2)
C111 C11 C12 C13 172.1(3)
C115 C11 C12 C13 -8.2(3)
C114 C11 C12 C13 -128.2(3)
C113 C11 C12 C13 52.1(3)
C112 C11 C12 C13 -67.9(3)
C116 C11 C12 C13 111.8(3)
O12 C12 C13 C14 3.8(5)
C11 C12 C13 C14 -177.7(3)
Ti1 O14 C14 C13 -2.9(5)
Ti1 O14 C14 C15 172.7(2)
C12 C13 C14 O14 -4.5(5)
C12 C13 C14 C15 -179.6(3)
O14 C14 C15 C151 27.5(2)
C13 C14 C15 C151 -157.1(3)
O14 C14 C15 C152 147.6(2)
C13 C14 C15 C152 -37.0(3)
O14 C14 C15 C153 -92.4(2)
C13 C14 C15 C153 83.0(3)
Ti1 O22 C22 C23 6.7(5)
Ti1 O22 C22 C21 -177.5(2)
C211 C21 C22 O22 26.2(3)
C213 C21 C22 O22 -93.9(3)
C212 C21 C22 O22 146.2(3)
C211 C21 C22 C23 -158.0(3)
C213 C21 C22 C23 81.9(3)
C212 C21 C22 C23 -37.9(3)
O22 C22 C23 C24 4.0(6)
C21 C22 C23 C24 -171.6(3)
Ti1 O24 C24 C23 -9.8(5)
Ti1 O24 C24 C25 167.9(3)
C22 C23 C24 O24 -2.9(6)
C22 C23 C24 C25 179.6(3)
O24 C24 C25 C255 -179.0(2)
C23 C24 C25 C255 -1.3(3)
O24 C24 C25 C251 18.0(2)
C23 C24 C25 C251 -164.3(3)
O24 C24 C25 C253 -102.0(2)
C23 C24 C25 C253 75.6(3)
O24 C24 C25 C254 60.9(2)
C23 C24 C25 C254 -121.4(3)
O24 C24 C25 C252 138.0(2)
C23 C24 C25 C252 -44.3(3)
O24 C24 C25 C256 -59.0(2)
C23 C24 C25 C256 118.7(3)
O34 Ti2 O32 C32 4.4(4)
O44 Ti2 O32 C32 -166.0(4)
O42 Ti2 O32 C32 -82.4(4)
Cl21 Ti2 O32 C32 -56.8(11)
Cl22 Ti2 O32 C32 101.0(4)
O44 Ti2 O34 C34 31.1(6)
O42 Ti2 O34 C34 80.7(3)
O32 Ti2 O34 C34 -4.5(3)
Cl21 Ti2 O34 C34 169.9(3)
Cl22 Ti2 O34 C34 -94.1(3)
O34 Ti2 O42 C42 -156.2(3)
O44 Ti2 O42 C42 11.2(3)
O32 Ti2 O42 C42 -73.1(3)
Cl21 Ti2 O42 C42 109.7(3)
Cl22 Ti2 O42 C42 -37.7(11)
O34 Ti2 O44 C44 32.0(6)
O42 Ti2 O44 C44 -18.0(3)
O32 Ti2 O44 C44 67.4(3)
Cl21 Ti2 O44 C44 -106.4(3)
Cl22 Ti2 O44 C44 157.5(3)
Ti2 O32 C32 C33 -1.9(6)
Ti2 O32 C32 C31 -176.1(2)
C311 C31 C32 O32 -12.8(3)
C313 C31 C32 O32 -132.9(3)
C312 C31 C32 O32 107.1(3)
C311 C31 C32 C33 172.7(3)
C313 C31 C32 C33 52.6(3)
C312 C31 C32 C33 -67.3(3)
O32 C32 C33 C34 -3.0(6)
C31 C32 C33 C34 171.2(3)
Ti2 O34 C34 C33 2.0(5)
Ti2 O34 C34 C35 -172.3(2)
C32 C33 C34 O34 3.0(6)
C32 C33 C34 C35 176.5(3)
O34 C34 C35 C353 -160.2(2)
C33 C34 C35 C353 25.8(3)
O34 C34 C35 C351 -40.0(2)
C33 C34 C35 C351 146.0(3)
O34 C34 C35 C352 79.8(2)
C33 C34 C35 C352 -94.1(3)
Ti2 O42 C42 C43 -3.1(5)
Ti2 O42 C42 C41 177.4(2)
C411 C41 C42 O42 17.9(3)
C415 C41 C42 O42 -149.3(3)
C414 C41 C42 O42 90.6(3)
C413 C41 C42 O42 -102.2(3)
C416 C41 C42 O42 -29.3(3)
C412 C41 C42 O42 137.9(2)
C411 C41 C42 C43 -161.7(3)
C415 C41 C42 C43 31.2(3)
C414 C41 C42 C43 -88.9(3)
C413 C41 C42 C43 78.3(3)
C416 C41 C42 C43 151.1(3)
C412 C41 C42 C43 -41.6(3)
O42 C42 C43 C44 -5.8(6)
C41 C42 C43 C44 173.6(3)
Ti2 O44 C44 C43 15.9(5)
Ti2 O44 C44 C45 -165.5(2)
C42 C43 C44 O44 0.1(6)
C42 C43 C44 C45 -178.4(3)
O44 C44 C45 C452 154.9(2)
C43 C44 C45 C452 -26.5(3)
O44 C44 C45 C456 -35.6(2)
C43 C44 C45 C456 143.0(3)
O44 C44 C45 C453 -85.0(3)
C43 C44 C45 C453 93.6(3)
O44 C44 C45 C454 84.5(2)
C43 C44 C45 C454 -97.0(3)
O44 C44 C45 C455 -155.6(2)
C43 C44 C45 C455 22.9(3)
O44 C44 C45 C451 34.9(2)
C43 C44 C45 C451 -146.5(3)
